data_2234797
loop_
_publ_author_name
'Zhang, Jinfang'

_publ_section_title
;
 Hexakis(dimethyl sulfoxide-\k<i>O</i>)calcium
 \m~6~-oxido-dodecakis-\m~2~-oxido-hexaoxidohexatungstate(VI)
;
_journal_coeditor_code RZ2743
_journal_issue 5
_journal_name_full 'Acta Crystallographica Section E'
_journal_page_first m702
_journal_paper_doi 10.1107/S1600536812018338
_journal_volume 68
_journal_year 2012
_chemical_formula_iupac '[Ca (C2 H6 O S)6] [W6 O19]'
_chemical_formula_moiety 'C12 H36 Ca O6 S6 2+, O19 W6 2-'
_chemical_formula_sum 'C12 H36 Ca O25 S6 W6'
_chemical_formula_weight 1915.95
_chemical_name_systematic
;
Hexakis(dimethyl sulfoxide-\k<i>O</i>)calcium
\m~6~-oxido-dodecakis-\m~2~-oxido-hexaoxidohexatungstate(VI)
;
_space_group_IT_number 2
_symmetry_cell_setting triclinic
_symmetry_space_group_name_Hall '-P 1'
_symmetry_space_group_name_H-M 'P -1'
_atom_sites_solution_hydrogens geom
_atom_sites_solution_primary direct
_atom_sites_solution_secondary difmap
_audit_creation_method 'SHELXTL (Sheldrick, 2008)'
_cell_angle_alpha 84.53(3)
_cell_angle_beta 73.15(3)
_cell_angle_gamma 74.02(3)
_cell_formula_units_Z 1
_cell_length_a 8.1871(16)
_cell_length_b 11.352(2)
_cell_length_c 11.378(2)
_cell_measurement_reflns_used 4353
_cell_measurement_temperature 293(2)
_cell_measurement_theta_max 28.9488
_cell_measurement_theta_min 3.6542
_cell_volume 972.8(4)
_computing_cell_refinement 'CrystalClear (Rigaku, 2008)'
_computing_data_collection 'CrystalClear (Rigaku, 2008)'
_computing_data_reduction 'CrystalClear (Rigaku, 2008)'
_computing_molecular_graphics 'SHELXTL (Sheldrick, 2008)'
_computing_publication_material 'SHELXTL (Sheldrick, 2008)'
_computing_structure_refinement 'SHELXTL (Sheldrick, 2008)'
_computing_structure_solution 'SHELXTL (Sheldrick, 2008)'
_diffrn_ambient_temperature 293(2)
_diffrn_measured_fraction_theta_full 0.985
_diffrn_measured_fraction_theta_max 0.985
_diffrn_measurement_device_type 'Rigaku Saturn724+'
_diffrn_measurement_method '\w scans'
_diffrn_radiation_monochromator graphite
_diffrn_radiation_source 'fine-focus sealed tube'
_diffrn_radiation_type MoK\a
_diffrn_radiation_wavelength 0.71073
_diffrn_reflns_av_R_equivalents 0.0343
_diffrn_reflns_av_sigmaI/netI 0.0451
_diffrn_reflns_limit_h_max 9
_diffrn_reflns_limit_h_min -9
_diffrn_reflns_limit_k_max 13
_diffrn_reflns_limit_k_min -12
_diffrn_reflns_limit_l_max 12
_diffrn_reflns_limit_l_min -13
_diffrn_reflns_number 8635
_diffrn_reflns_theta_full 25.35
_diffrn_reflns_theta_max 25.35
_diffrn_reflns_theta_min 3.65
_diffrn_standards_decay_% 0
_diffrn_standards_interval_time 0
_diffrn_standards_number 0
_exptl_absorpt_coefficient_mu 18.200
_exptl_absorpt_correction_T_max 0.094
_exptl_absorpt_correction_T_min 0.047
_exptl_absorpt_correction_type multi-scan
_exptl_absorpt_process_details '(CrystalClear; Rigaku, 2008)'
_exptl_crystal_colour colourless
_exptl_crystal_density_diffrn 3.270
_exptl_crystal_density_method 'not measured'
_exptl_crystal_description block
_exptl_crystal_F_000 868
_exptl_crystal_size_max 0.21
_exptl_crystal_size_mid 0.15
_exptl_crystal_size_min 0.13
_refine_diff_density_max 1.045
_refine_diff_density_min -1.193
_refine_ls_extinction_method none
_refine_ls_goodness_of_fit_ref 0.980
_refine_ls_hydrogen_treatment constr
_refine_ls_matrix_type full
_refine_ls_number_parameters 229
_refine_ls_number_reflns 3507
_refine_ls_number_restraints 0
_refine_ls_restrained_S_all 0.980
_refine_ls_R_factor_all 0.0264
_refine_ls_R_factor_gt 0.0225
_refine_ls_shift/su_max 0.001
_refine_ls_shift/su_mean 0.000
_refine_ls_structure_factor_coef Fsqd
_refine_ls_weighting_details 'calc w=1/[\s^2^(Fo^2^)+(0.0163P)^2^+0.0000P] where P=(Fo^2^+2Fc^2^)/3'
_refine_ls_weighting_scheme calc
_refine_ls_wR_factor_gt 0.0456
_refine_ls_wR_factor_ref 0.0465
_reflns_number_gt 3072
_reflns_number_total 3507
_reflns_threshold_expression I>2sigma(I)
_cod_data_source_file rz2743.cif
_cod_data_source_block I
_cod_original_cell_volume 972.8(3)
_cod_database_code 2234797
_cod_database_fobs_code 2234797

loop_
_symmetry_equiv_pos_as_xyz
'x, y, z'
'-x, -y, -z'

loop_
_atom_site_type_symbol
_atom_site_label
_atom_site_fract_x
_atom_site_fract_y
_atom_site_fract_z
_atom_site_U_iso_or_equiv
_atom_site_adp_type
_atom_site_calc_flag
_atom_site_refinement_flags
_atom_site_occupancy
_atom_site_symmetry_multiplicity
Ca Ca1 0.0000 0.5000 0.5000 0.0163(4) Uani d S 1 2
S S1 -0.2595(2) 0.38529(14) 0.35230(14) 0.0203(3) Uani d . 1 1
S S2 0.2007(2) 0.23054(14) 0.63729(14) 0.0206(3) Uani d . 1 1
S S3 0.3557(2) 0.47593(14) 0.21704(13) 0.0205(4) Uani d . 1 1
O O1 -0.2315(5) 0.4680(4) 0.4393(3) 0.0232(10) Uani d . 1 1
O O2 0.0581(5) 0.3034(4) 0.5797(4) 0.0250(10) Uani d . 1 1
O O3 0.2119(5) 0.4354(4) 0.3150(3) 0.0224(10) Uani d . 1 1
C C1 -0.1301(9) 0.4158(6) 0.2049(5) 0.0302(16) Uani d . 1 1
H H1A -0.1824 0.4963 0.1777 0.045 Uiso calc R 1 1
H H1B -0.1247 0.3562 0.1485 0.045 Uiso calc R 1 1
H H1C -0.0129 0.4115 0.2085 0.045 Uiso calc R 1 1
C C2 -0.1315(9) 0.2352(6) 0.3743(6) 0.0293(16) Uani d . 1 1
H H2A -0.1852 0.2032 0.4529 0.044 Uiso calc R 1 1
H H2B -0.0142 0.2379 0.3713 0.044 Uiso calc R 1 1
H H2C -0.1259 0.1831 0.3107 0.044 Uiso calc R 1 1
C C3 0.1723(8) 0.0790(5) 0.6536(6) 0.0251(15) Uani d . 1 1
H H3A 0.0671 0.0769 0.7180 0.038 Uiso calc R 1 1
H H3B 0.2726 0.0233 0.6737 0.038 Uiso calc R 1 1
H H3C 0.1619 0.0553 0.5779 0.038 Uiso calc R 1 1
C C4 0.4000(8) 0.2041(6) 0.5156(6) 0.0321(17) Uani d . 1 1
H H4A 0.4348 0.2792 0.4944 0.048 Uiso calc R 1 1
H H4B 0.3812 0.1750 0.4453 0.048 Uiso calc R 1 1
H H4C 0.4913 0.1439 0.5415 0.048 Uiso calc R 1 1
C C5 0.2577(9) 0.5451(6) 0.0969(5) 0.0299(16) Uani d . 1 1
H H5A 0.2362 0.4830 0.0561 0.045 Uiso calc R 1 1
H H5B 0.3366 0.5856 0.0388 0.045 Uiso calc R 1 1
H H5C 0.1480 0.6039 0.1314 0.045 Uiso calc R 1 1
C C6 0.3767(9) 0.6117(6) 0.2698(6) 0.0290(16) Uani d . 1 1
H H6A 0.4292 0.5919 0.3368 0.044 Uiso calc R 1 1
H H6B 0.2619 0.6676 0.2970 0.044 Uiso calc R 1 1
H H6C 0.4502 0.6492 0.2041 0.044 Uiso calc R 1 1
W W1 0.29354(3) 0.17964(2) -0.02810(2) 0.01538(7) Uani d . 1 1
W W2 0.34391(3) -0.00577(2) 0.20593(2) 0.01614(8) Uani d . 1 1
W W3 0.66800(3) 0.11373(2) 0.04884(2) 0.01671(8) Uani d . 1 1
O O4 0.5000 0.0000 0.0000 0.0149(12) Uani d S 1 2
O O5 0.4702(5) 0.2359(3) 0.0143(3) 0.0159(9) Uani d . 1 1
O O6 0.1471(5) 0.3129(4) -0.0504(4) 0.0237(10) Uani d . 1 1
O O7 0.2105(5) 0.1407(4) 0.1419(3) 0.0182(9) Uani d . 1 1
O O8 0.5081(5) 0.0881(4) 0.2053(3) 0.0161(9) Uani d . 1 1
O O9 0.7883(6) 0.1969(4) 0.0863(4) 0.0286(11) Uani d . 1 1
O O10 0.2012(5) 0.0534(4) -0.0611(3) 0.0181(9) Uani d . 1 1
O O11 0.4597(5) 0.1488(3) -0.1889(3) 0.0178(9) Uani d . 1 1
O O12 0.2325(5) -0.0106(4) 0.3573(3) 0.0238(10) Uani d . 1 1
O O13 0.2413(5) -0.0963(4) 0.1266(3) 0.0183(9) Uani d . 1 1

loop_
_atom_site_aniso_label
_atom_site_aniso_U_11
_atom_site_aniso_U_22
_atom_site_aniso_U_33
_atom_site_aniso_U_12
_atom_site_aniso_U_13
_atom_site_aniso_U_23
Ca1 0.0190(9) 0.0153(10) 0.0149(8) -0.0052(8) -0.0050(7) 0.0023(7)
S1 0.0193(8) 0.0218(9) 0.0217(8) -0.0076(7) -0.0067(7) 0.0002(7)
S2 0.0207(8) 0.0197(9) 0.0207(8) -0.0029(7) -0.0075(7) 0.0012(7)
S3 0.0203(8) 0.0207(9) 0.0183(8) -0.0051(7) -0.0027(7) 0.0013(7)
O1 0.025(2) 0.025(3) 0.020(2) -0.004(2) -0.0088(19) -0.0027(19)
O2 0.020(2) 0.020(2) 0.035(2) -0.005(2) -0.011(2) 0.009(2)
O3 0.026(2) 0.023(3) 0.017(2) -0.010(2) 0.0001(19) 0.0023(18)
C1 0.041(4) 0.035(4) 0.019(3) -0.018(3) -0.007(3) 0.000(3)
C2 0.037(4) 0.022(4) 0.030(4) -0.008(3) -0.012(3) 0.003(3)
C3 0.027(4) 0.018(4) 0.031(4) -0.006(3) -0.009(3) 0.003(3)
C4 0.016(4) 0.044(5) 0.032(4) -0.008(3) -0.003(3) 0.009(3)
C5 0.036(4) 0.031(4) 0.023(4) -0.010(3) -0.008(3) 0.006(3)
C6 0.033(4) 0.032(4) 0.025(4) -0.020(3) -0.003(3) 0.003(3)
W1 0.01630(14) 0.01265(14) 0.01563(13) -0.00101(10) -0.00495(10) 0.00088(10)
W2 0.01678(14) 0.01716(15) 0.01205(13) -0.00261(11) -0.00237(10) 0.00101(10)
W3 0.01879(14) 0.01511(15) 0.01880(14) -0.00643(11) -0.00742(10) 0.00045(10)
O4 0.013(3) 0.015(3) 0.014(3) -0.005(2) -0.001(2) 0.006(2)
O5 0.022(2) 0.011(2) 0.014(2) -0.0026(18) -0.0071(18) 0.0002(17)
O6 0.025(2) 0.019(2) 0.023(2) -0.001(2) -0.0060(19) 0.0046(19)
O7 0.019(2) 0.017(2) 0.017(2) -0.0013(18) -0.0047(18) -0.0019(18)
O8 0.021(2) 0.017(2) 0.0113(19) -0.0040(18) -0.0053(17) -0.0049(17)
O9 0.031(3) 0.027(3) 0.037(3) -0.015(2) -0.015(2) -0.004(2)
O10 0.019(2) 0.018(2) 0.020(2) -0.0067(18) -0.0061(18) -0.0017(18)
O11 0.022(2) 0.015(2) 0.015(2) -0.0046(19) -0.0057(18) 0.0052(17)
O12 0.028(3) 0.027(3) 0.011(2) -0.004(2) -0.0014(19) 0.0024(18)
O13 0.016(2) 0.021(2) 0.019(2) -0.0080(19) -0.0049(18) 0.0077(18)

loop_
_atom_type_symbol
_atom_type_description
_atom_type_scat_dispersion_real
_atom_type_scat_dispersion_imag
_atom_type_scat_source
C C 0.0033 0.0016 'International Tables Vol C Tables 4.2.6.8 and 6.1.1.4'
H H 0.0000 0.0000 'International Tables Vol C Tables 4.2.6.8 and 6.1.1.4'
Ca Ca 0.2262 0.3064 'International Tables Vol C Tables 4.2.6.8 and 6.1.1.4'
O O 0.0106 0.0060 'International Tables Vol C Tables 4.2.6.8 and 6.1.1.4'
S S 0.1246 0.1234 'International Tables Vol C Tables 4.2.6.8 and 6.1.1.4'
W W -0.8490 6.8722 'International Tables Vol C Tables 4.2.6.8 and 6.1.1.4'

loop_
_geom_angle_atom_site_label_1
_geom_angle_atom_site_label_2
_geom_angle_atom_site_label_3
_geom_angle_site_symmetry_1
_geom_angle_site_symmetry_3
_geom_angle
O1 S1 C1 . . 105.5(3)
O1 S1 C2 . . 106.5(3)
C1 S1 C2 . . 98.3(3)
O2 S2 C4 . . 105.3(3)
O2 S2 C3 . . 104.4(3)
C4 S2 C3 . . 98.5(3)
O3 S3 C6 . . 106.8(3)
O3 S3 C5 . . 106.0(3)
C6 S3 C5 . . 97.5(3)
S1 C1 H1A . . 109.5
S1 C1 H1B . . 109.5
H1A C1 H1B . . 109.5
S1 C1 H1C . . 109.5
H1A C1 H1C . . 109.5
H1B C1 H1C . . 109.5
S1 C2 H2A . . 109.5
S1 C2 H2B . . 109.5
H2A C2 H2B . . 109.5
S1 C2 H2C . . 109.5
H2A C2 H2C . . 109.5
H2B C2 H2C . . 109.5
S2 C3 H3A . . 109.5
S2 C3 H3B . . 109.5
H3A C3 H3B . . 109.5
S2 C3 H3C . . 109.5
H3A C3 H3C . . 109.5
H3B C3 H3C . . 109.5
S2 C4 H4A . . 109.5
S2 C4 H4B . . 109.5
H4A C4 H4B . . 109.5
S2 C4 H4C . . 109.5
H4A C4 H4C . . 109.5
H4B C4 H4C . . 109.5
S3 C5 H5A . . 109.5
S3 C5 H5B . . 109.5
H5A C5 H5B . . 109.5
S3 C5 H5C . . 109.5
H5A C5 H5C . . 109.5
H5B C5 H5C . . 109.5
S3 C6 H6A . . 109.5
S3 C6 H6B . . 109.5
H6A C6 H6B . . 109.5
S3 C6 H6C . . 109.5
H6A C6 H6C . . 109.5
H6B C6 H6C . . 109.5
O6 W1 O10 . . 105.04(19)
O6 W1 O7 . . 104.53(18)
O10 W1 O7 . . 87.11(16)
O6 W1 O5 . . 102.69(18)
O10 W1 O5 . . 152.24(17)
O7 W1 O5 . . 87.11(16)
O6 W1 O11 . . 102.88(18)
O10 W1 O11 . . 86.69(16)
O7 W1 O11 . . 152.57(17)
O5 W1 O11 . . 86.06(16)
O6 W1 O4 . . 178.43(14)
O10 W1 O4 . . 76.19(12)
O7 W1 O4 . . 76.43(12)
O5 W1 O4 . . 76.06(11)
O11 W1 O4 . . 76.15(12)
O12 W2 O13 . . 104.30(18)
O12 W2 O11 . 2_655 103.04(18)
O13 W2 O11 . 2_655 86.91(16)
O12 W2 O7 . . 104.58(18)
O13 W2 O7 . . 87.18(16)
O11 W2 O7 2_655 . 152.37(16)
O12 W2 O8 . . 102.96(18)
O13 W2 O8 . . 152.74(15)
O11 W2 O8 2_655 . 86.82(16)
O7 W2 O8 . . 86.18(17)
O12 W2 O4 . . 179.15(14)
O13 W2 O4 . . 76.27(11)
O11 W2 O4 2_655 . 76.33(11)
O7 W2 O4 . . 76.04(11)
O8 W2 O4 . . 76.47(11)
O9 W3 O10 . 2_655 104.34(19)
O9 W3 O13 . 2_655 104.75(19)
O10 W3 O13 2_655 2_655 86.68(17)
O9 W3 O5 . . 103.97(19)
O10 W3 O5 2_655 . 151.69(16)
O13 W3 O5 2_655 . 85.75(16)
O9 W3 O8 . . 102.89(18)
O10 W3 O8 2_655 . 87.37(16)
O13 W3 O8 2_655 . 152.35(16)
O5 W3 O8 . . 86.80(16)
O9 W3 O4 . . 179.23(15)
O10 W3 O4 2_655 . 75.84(11)
O13 W3 O4 2_655 . 76.00(11)
O5 W3 O4 . . 75.85(11)
O8 W3 O4 . . 76.36(11)
W2 O4 W2 . 2_655 180.000(15)
W2 O4 W1 . 2_655 90.19(4)
W2 O4 W1 2_655 2_655 89.81(4)
W2 O4 W1 . . 89.81(4)
W2 O4 W1 2_655 . 90.19(4)
W1 O4 W1 2_655 . 180.000(18)
W2 O4 W3 . . 90.07(3)
W2 O4 W3 2_655 . 89.93(3)
W1 O4 W3 2_655 . 89.690(19)
W1 O4 W3 . . 90.310(19)
W2 O4 W3 . 2_655 89.93(3)
W2 O4 W3 2_655 2_655 90.07(3)
W1 O4 W3 2_655 2_655 90.310(19)
W1 O4 W3 . 2_655 89.690(19)
W3 O4 W3 . 2_655 180.000(12)
W1 O5 W3 . . 117.76(19)
W1 O7 W2 . . 117.72(19)
W2 O8 W3 . . 117.10(18)
W1 O10 W3 . 2_655 118.3(2)
W2 O11 W1 2_655 . 117.33(19)
W2 O13 W3 . 2_655 117.79(18)

loop_
_geom_bond_atom_site_label_1
_geom_bond_atom_site_label_2
_geom_bond_site_symmetry_2
_geom_bond_distance
S1 O1 . 1.530(4)
S1 C1 . 1.765(6)
S1 C2 . 1.776(6)
S2 O2 . 1.512(4)
S2 C4 . 1.780(6)
S2 C3 . 1.784(6)
S3 O3 . 1.509(4)
S3 C6 . 1.775(6)
S3 C5 . 1.792(6)
C1 H1A . 0.9600
C1 H1B . 0.9600
C1 H1C . 0.9600
C2 H2A . 0.9600
C2 H2B . 0.9600
C2 H2C . 0.9600
C3 H3A . 0.9600
C3 H3B . 0.9600
C3 H3C . 0.9600
C4 H4A . 0.9600
C4 H4B . 0.9600
C4 H4C . 0.9600
C5 H5A . 0.9600
C5 H5B . 0.9600
C5 H5C . 0.9600
C6 H6A . 0.9600
C6 H6B . 0.9600
C6 H6C . 0.9600
W1 O6 . 1.701(4)
W1 O10 . 1.905(4)
W1 O7 . 1.907(4)
W1 O5 . 1.924(4)
W1 O11 . 1.934(4)
W1 O4 . 2.3258(9)
W2 O12 . 1.703(4)
W2 O13 . 1.916(4)
W2 O11 2_655 1.924(4)
W2 O7 . 1.929(4)
W2 O8 . 1.930(4)
W2 O4 . 2.3255(8)
W3 O9 . 1.696(4)
W3 O10 2_655 1.919(4)
W3 O13 2_655 1.926(4)
W3 O5 . 1.931(4)
W3 O8 . 1.931(4)
W3 O4 . 2.3292(6)
O4 W2 2_655 2.3255(8)
O4 W1 2_655 2.3258(9)
O4 W3 2_655 2.3292(6)
O10 W3 2_655 1.919(4)
O11 W2 2_655 1.924(4)
O13 W3 2_655 1.926(4)

loop_
_geom_torsion_atom_site_label_1
_geom_torsion_atom_site_label_2
_geom_torsion_atom_site_label_3
_geom_torsion_atom_site_label_4
_geom_torsion_site_symmetry_1
_geom_torsion_site_symmetry_4
_geom_torsion
O13 W2 O4 W1 . 2_655 -89.97(12)
O11 W2 O4 W1 2_655 2_655 0.16(12)
O7 W2 O4 W1 . 2_655 179.54(12)
O8 W2 O4 W1 . 2_655 90.15(12)
O13 W2 O4 W1 . . 90.03(12)
O11 W2 O4 W1 2_655 . -179.84(12)
O7 W2 O4 W1 . . -0.46(12)
O8 W2 O4 W1 . . -89.85(12)
O13 W2 O4 W3 . . -179.66(12)
O11 W2 O4 W3 2_655 . -89.53(12)
O7 W2 O4 W3 . . 89.85(12)
O8 W2 O4 W3 . . 0.46(12)
O13 W2 O4 W3 . 2_655 0.34(12)
O11 W2 O4 W3 2_655 2_655 90.47(12)
O7 W2 O4 W3 . 2_655 -90.15(12)
O8 W2 O4 W3 . 2_655 -179.54(12)
O10 W1 O4 W2 . . -89.87(12)
O7 W1 O4 W2 . . 0.47(12)
O5 W1 O4 W2 . . 90.83(11)
O11 W1 O4 W2 . . -179.84(12)
O10 W1 O4 W2 . 2_655 90.13(12)
O7 W1 O4 W2 . 2_655 -179.53(12)
O5 W1 O4 W2 . 2_655 -89.17(11)
O11 W1 O4 W2 . 2_655 0.16(12)
O10 W1 O4 W3 . . -179.94(11)
O7 W1 O4 W3 . . -89.60(12)
O5 W1 O4 W3 . . 0.77(11)
O11 W1 O4 W3 . . 90.10(12)
O10 W1 O4 W3 . 2_655 0.06(11)
O7 W1 O4 W3 . 2_655 90.40(12)
O5 W1 O4 W3 . 2_655 -179.23(11)
O11 W1 O4 W3 . 2_655 -89.90(12)
O10 W3 O4 W2 2_655 . 90.26(12)
O13 W3 O4 W2 2_655 . -179.67(12)
O5 W3 O4 W2 . . -90.57(11)
O8 W3 O4 W2 . . -0.46(12)
O10 W3 O4 W2 2_655 2_655 -89.74(12)
O13 W3 O4 W2 2_655 2_655 0.33(12)
O5 W3 O4 W2 . 2_655 89.43(11)
O8 W3 O4 W2 . 2_655 179.54(12)
O10 W3 O4 W1 2_655 2_655 0.06(11)
O13 W3 O4 W1 2_655 2_655 90.14(13)
O5 W3 O4 W1 . 2_655 179.23(11)
O8 W3 O4 W1 . 2_655 -90.66(13)
O10 W3 O4 W1 2_655 . -179.94(11)
O13 W3 O4 W1 2_655 . -89.86(13)
O5 W3 O4 W1 . . -0.77(11)
O8 W3 O4 W1 . . 89.34(13)
O6 W1 O5 W3 . . 179.93(19)
O10 W1 O5 W3 . . -2.5(4)
O7 W1 O5 W3 . . 75.7(2)
O11 W1 O5 W3 . . -77.7(2)
O4 W1 O5 W3 . . -1.05(15)
O9 W3 O5 W1 . . -178.2(2)
O10 W3 O5 W1 2_655 . 2.7(4)
O13 W3 O5 W1 2_655 . 77.7(2)
O8 W3 O5 W1 . . -75.7(2)
O4 W3 O5 W1 . . 1.05(15)
O6 W1 O7 W2 . . -179.4(2)
O10 W1 O7 W2 . . 75.8(2)
O5 W1 O7 W2 . . -77.0(2)
O11 W1 O7 W2 . . -1.3(5)
O4 W1 O7 W2 . . -0.64(16)
O12 W2 O7 W1 . . -180.0(2)
O13 W2 O7 W1 . . -75.9(2)
O11 W2 O7 W1 2_655 . 1.9(5)
O8 W2 O7 W1 . . 77.6(2)
O4 W2 O7 W1 . . 0.64(16)
O12 W2 O8 W3 . . 178.7(2)
O13 W2 O8 W3 . . -0.9(5)
O11 W2 O8 W3 2_655 . 76.1(2)
O7 W2 O8 W3 . . -77.2(2)
O4 W2 O8 W3 . . -0.63(16)
O9 W3 O8 W2 . . -179.6(2)
O10 W3 O8 W2 2_655 . -75.4(2)
O13 W3 O8 W2 2_655 . 2.3(5)
O5 W3 O8 W2 . . 76.8(2)
O4 W3 O8 W2 . . 0.63(16)
O6 W1 O10 W3 . 2_655 178.9(2)
O7 W1 O10 W3 . 2_655 -76.8(2)
O5 W1 O10 W3 . 2_655 1.4(5)
O11 W1 O10 W3 . 2_655 76.5(2)
O4 W1 O10 W3 . 2_655 -0.09(16)
O6 W1 O11 W2 . 2_655 178.5(2)
O10 W1 O11 W2 . 2_655 -76.8(2)
O7 W1 O11 W2 . 2_655 0.4(5)
O5 W1 O11 W2 . 2_655 76.4(2)
O4 W1 O11 W2 . 2_655 -0.22(16)
O12 W2 O13 W3 . 2_655 -179.8(2)
O11 W2 O13 W3 2_655 2_655 -77.1(2)
O7 W2 O13 W3 . 2_655 75.9(2)
O8 W2 O13 W3 . 2_655 -0.2(5)
O4 W2 O13 W3 . 2_655 -0.46(16)
